data_4301203
loop_
_publ_author_name
'Miloslav Pol\'a\<sek'
'Miroslava \<Sedinov\'a'
'Jan Kotek'
'Luce Vander Elst'
'Robert N. Muller'
'Petr Hermann'
'Ivan Luke\<s'

_publ_section_title
;
Pyridine-N-oxide Analogues of DOTA and Their Gadolinium(III) Complexes
Endowed with a Fast Water Exchange on the Square-Antiprismatic Isomer
;
_journal_name_full 'Inorganic Chemistry'
_journal_page_first 455
_journal_page_last 465
_journal_paper_doi 10.1021/ic801596v
_journal_volume 48
_journal_year 2009
_chemical_compound_source 'synthesized by the authors'
_chemical_formula_moiety 'C20 H33 N5 O7, 4(H2 O), 2Cl'
_chemical_formula_sum 'C20 H41 Cl2 N5 O11'
_chemical_formula_weight 598.48
_chemical_name_systematic
; 
 ? 
;
_space_group_IT_number 15
_symmetry_cell_setting monoclinic
_symmetry_space_group_name_Hall '-C 2yc'
_symmetry_space_group_name_H-M 'C 1 2/c 1'
_atom_sites_solution_hydrogens difmap
_atom_sites_solution_primary direct
_atom_sites_solution_secondary difmap
_audit_creation_method SHELXL-97
_cell_angle_alpha 90.00
_cell_angle_beta 101.2581(11)
_cell_angle_gamma 90.00
_cell_formula_units_Z 8
_cell_length_a 17.0443(3)
_cell_length_b 15.2040(3)
_cell_length_c 22.3388(3)
_cell_measurement_reflns_used 6691
_cell_measurement_temperature 150(1)
_cell_measurement_theta_max 27.48
_cell_measurement_theta_min 1.00
_cell_volume 5677.52(17)
_computing_cell_refinement 'COLLECT and DENZO'
_computing_data_collection 'COLLECT (Hooft, 1998) and DENZO (Otwinowski & Minor, 1997)'
_computing_data_reduction 'COLLECT and DENZO'
_computing_structure_refinement 'SHELXL-97 (Sheldrick, 1997)'
_computing_structure_solution 'SIR92 (Altomare et al., 1994)'
_diffrn_ambient_temperature 150(1)
_diffrn_detector_area_resol_mean 9.091
_diffrn_measured_fraction_theta_full 0.997
_diffrn_measured_fraction_theta_max 0.997
_diffrn_measurement_device_type 'Nonius KappaCCD area detector'
_diffrn_measurement_method '\f and \w scans to fill the Ewald sphere'
_diffrn_radiation_monochromator graphite
_diffrn_radiation_source 'fine-focus sealed tube'
_diffrn_radiation_type MoK\a
_diffrn_radiation_wavelength 0.71073
_diffrn_reflns_av_R_equivalents 0.0219
_diffrn_reflns_av_sigmaI/netI 0.0321
_diffrn_reflns_limit_h_max 22
_diffrn_reflns_limit_h_min -22
_diffrn_reflns_limit_k_max 19
_diffrn_reflns_limit_k_min -19
_diffrn_reflns_limit_l_max 28
_diffrn_reflns_limit_l_min -28
_diffrn_reflns_number 12750
_diffrn_reflns_theta_full 27.51
_diffrn_reflns_theta_max 27.51
_diffrn_reflns_theta_min 2.76
_diffrn_standards_number 0
_exptl_absorpt_coefficient_mu 0.291
_exptl_absorpt_correction_type none
_exptl_crystal_colour colourless
_exptl_crystal_density_diffrn 1.400
_exptl_crystal_density_method 'not measured'
_exptl_crystal_description rod
_exptl_crystal_F_000 2544
_exptl_crystal_size_max 0.40
_exptl_crystal_size_mid 0.18
_exptl_crystal_size_min 0.15
_refine_diff_density_max 1.346
_refine_diff_density_min -0.883
_refine_diff_density_rms 0.070
_refine_ls_extinction_method none
_refine_ls_goodness_of_fit_ref 1.038
_refine_ls_hydrogen_treatment constr
_refine_ls_matrix_type full
_refine_ls_number_parameters 366
_refine_ls_number_reflns 6510
_refine_ls_number_restraints 0
_refine_ls_restrained_S_all 1.038
_refine_ls_R_factor_all 0.0842
_refine_ls_R_factor_gt 0.0616
_refine_ls_shift/su_max 0.000
_refine_ls_shift/su_mean 0.000
_refine_ls_structure_factor_coef Fsqd
_refine_ls_weighting_details 'calc w=1/[\s^2^(Fo^2^)+(0.0816P)^2^+13.7506P] where P=(Fo^2^+2Fc^2^)/3'
_refine_ls_weighting_scheme calc
_refine_ls_wR_factor_gt 0.1567
_refine_ls_wR_factor_ref 0.1739
_reflns_number_gt 4944
_reflns_number_total 6510
_reflns_threshold_expression >2sigma(I)
_cod_data_source_file ic801596v_si_002_2.cif
_cod_data_source_block nox
_cod_original_sg_symbol_H-M 'C 2/c'
_cod_database_code 4301203

loop_
_symmetry_equiv_pos_as_xyz
'x, y, z'
'-x, y, -z+1/2'
'x+1/2, y+1/2, z'
'-x+1/2, y+1/2, -z+1/2'
'-x, -y, -z'
'x, -y, z-1/2'
'-x+1/2, -y+1/2, -z'
'x+1/2, -y+1/2, z-1/2'

loop_
_atom_site_label
_atom_site_type_symbol
_atom_site_fract_x
_atom_site_fract_y
_atom_site_fract_z
_atom_site_U_iso_or_equiv
_atom_site_adp_type
_atom_site_occupancy
_atom_site_symmetry_multiplicity
_atom_site_calc_flag
_atom_site_refinement_flags
_atom_site_disorder_assembly
_atom_site_disorder_group
N1 N 0.79115(12) 0.05938(13) 0.17874(8) 0.0248(4) Uani 1 1 d . . .
C2 C 0.71381(15) 0.03722(16) 0.19518(11) 0.0276(5) Uani 1 1 d . . .
H21 H 0.6934 0.0884 0.2130 0.033 Uiso 1 1 calc R . .
H22 H 0.7219 -0.0091 0.2256 0.033 Uiso 1 1 calc R . .
C3 C 0.65270(16) 0.00720(17) 0.14042(11) 0.0309(5) Uani 1 1 d . . .
H31 H 0.6019 -0.0029 0.1526 0.037 Uiso 1 1 calc R . .
H32 H 0.6451 0.0530 0.1096 0.037 Uiso 1 1 calc R . .
N4 N 0.67922(14) -0.07592(14) 0.11377(9) 0.0314(5) Uani 1 1 d . . .
H41 H 0.7323 -0.0705 0.1135 0.038 Uiso 1 1 calc R . .
C5 C 0.63633(19) -0.0907(2) 0.04872(12) 0.0411(7) Uani 1 1 d . . .
H51 H 0.5796 -0.0800 0.0457 0.049 Uiso 1 1 calc R . .
H52 H 0.6431 -0.1514 0.0375 0.049 Uiso 1 1 calc R . .
C6 C 0.66827(19) -0.0301(2) 0.00450(12) 0.0444(7) Uani 1 1 d . . .
H61 H 0.6448 -0.0470 -0.0370 0.053 Uiso 1 1 calc R . .
H62 H 0.6518 0.0298 0.0106 0.053 Uiso 1 1 calc R . .
N7 N 0.75580(15) -0.03301(16) 0.01236(9) 0.0389(6) Uani 1 1 d . . .
C8 C 0.78410(19) 0.0414(2) -0.02044(11) 0.0392(7) Uani 1 1 d . . .
H81 H 0.7446 0.0545 -0.0569 0.047 Uiso 1 1 calc R . .
H82 H 0.8334 0.0250 -0.0330 0.047 Uiso 1 1 calc R . .
C9 C 0.79834(16) 0.12265(18) 0.01927(11) 0.0331(6) Uani 1 1 d . . .
H91 H 0.8134 0.1712 -0.0042 0.040 Uiso 1 1 calc R . .
H92 H 0.7493 0.1386 0.0325 0.040 Uiso 1 1 calc R . .
N10 N 0.86326(12) 0.10675(13) 0.07412(9) 0.0267(4) Uani 1 1 d . . .
H101 H 0.8562 0.0518 0.0883 0.032 Uiso 1 1 calc R . .
C11 C 0.85806(16) 0.17141(16) 0.12462(11) 0.0291(5) Uani 1 1 d . . .
H111 H 0.8513 0.2303 0.1077 0.035 Uiso 1 1 calc R . .
H112 H 0.9077 0.1701 0.1545 0.035 Uiso 1 1 calc R . .
C12 C 0.78906(15) 0.15037(16) 0.15592(11) 0.0280(5) Uani 1 1 d . . .
H121 H 0.7904 0.1905 0.1899 0.034 Uiso 1 1 calc R . .
H122 H 0.7391 0.1598 0.1273 0.034 Uiso 1 1 calc R . .
C20 C 0.85669(15) 0.04971(16) 0.23282(10) 0.0260(5) Uani 1 1 d . . .
H201 H 0.8439 0.0829 0.2667 0.031 Uiso 1 1 calc R . .
H202 H 0.9059 0.0731 0.2236 0.031 Uiso 1 1 calc R . .
C21 C 0.86808(14) -0.04522(16) 0.25027(10) 0.0260(5) Uani 1 1 d . . .
N22 N 0.85088(12) -0.07258(14) 0.30438(9) 0.0288(5) Uani 1 1 d . . .
O22N O 0.82189(11) -0.01541(14) 0.34027(8) 0.0359(4) Uani 1 1 d . . .
C23 C 0.86127(17) -0.15665(19) 0.32295(13) 0.0380(6) Uani 1 1 d . . .
H231 H 0.8505 -0.1730 0.3607 0.046 Uiso 1 1 calc R . .
C24 C 0.88743(18) -0.21814(19) 0.28694(14) 0.0422(7) Uani 1 1 d . . .
H241 H 0.8945 -0.2761 0.3002 0.051 Uiso 1 1 calc R . .
C25 C 0.90343(16) -0.19429(18) 0.23069(13) 0.0368(6) Uani 1 1 d . . .
H251 H 0.9201 -0.2359 0.2053 0.044 Uiso 1 1 calc R . .
C26 C 0.89408(15) -0.10704(17) 0.21311(11) 0.0301(5) Uani 1 1 d . . .
H261 H 0.9054 -0.0897 0.1758 0.036 Uiso 1 1 calc R . .
C30 C 0.66885(18) -0.15459(17) 0.15207(13) 0.0367(6) Uani 1 1 d . . .
H301 H 0.6142 -0.1758 0.1412 0.044 Uiso 1 1 calc R . .
H302 H 0.6792 -0.1381 0.1948 0.044 Uiso 1 1 calc R . .
C31 C 0.72587(17) -0.22631(17) 0.14185(12) 0.0345(6) Uani 1 1 d . . .
O311 O 0.71625(13) -0.29772(13) 0.17215(9) 0.0422(5) Uani 1 1 d . . .
H311 H 0.7513 -0.3368 0.1688 0.051 Uiso 1 1 d R . .
O312 O 0.77510(12) -0.21558(13) 0.11014(8) 0.0389(5) Uani 1 1 d . . .
C40 C 0.7856(2) -0.1172(2) -0.00699(12) 0.0437(7) Uani 1 1 d . . .
H401 H 0.7835 -0.1159 -0.0507 0.052 Uiso 1 1 calc R . .
H402 H 0.7512 -0.1645 0.0015 0.052 Uiso 1 1 calc R . .
C41 C 0.8697(2) -0.13491(19) 0.02523(12) 0.0444(8) Uani 1 1 d . . .
O411 O 0.89511(16) -0.21323(14) 0.00930(10) 0.0538(6) Uani 1 1 d . . .
H411 H 0.9382 -0.2280 0.0366 0.065 Uiso 1 1 d R . .
O412 O 0.91031(15) -0.08556(14) 0.06059(9) 0.0506(6) Uani 1 1 d . . .
C50 C 0.94416(16) 0.10983(18) 0.05742(11) 0.0316(5) Uani 1 1 d . . .
H501 H 0.9593 0.1707 0.0532 0.038 Uiso 1 1 calc R . .
H502 H 0.9417 0.0812 0.0183 0.038 Uiso 1 1 calc R . .
C51 C 1.00694(15) 0.06528(16) 0.10473(11) 0.0295(5) Uani 1 1 d . . .
O511 O 1.07406(12) 0.05789(15) 0.08587(9) 0.0429(5) Uani 1 1 d . . .
H511 H 1.1117 0.0333 0.1172 0.051 Uiso 1 1 d R . .
O512 O 0.99442(11) 0.04022(12) 0.15354(7) 0.0310(4) Uani 1 1 d . . .
O1W O 0.81565(15) -0.41432(14) 0.15522(11) 0.0542(6) Uani 1 1 d . . .
H11W H 0.8540 -0.3927 0.1556 0.065 Uiso 1 1 d R . .
H12W H 0.8089 -0.4690 0.1601 0.065 Uiso 1 1 d R . .
O2W O 0.97180(18) -0.3724(2) 0.14999(15) 0.0875(10) Uani 1 1 d . . .
H21W H 0.9976 -0.3540 0.1235 0.105 Uiso 1 1 d R C .
H22W H 0.9620 -0.4329 0.1576 0.105 Uiso 1 1 d R . .
O3W O 0.52637(17) -0.1255(3) 0.40348(13) 0.1047(14) Uani 1 1 d . . .
H31W H 0.5575 -0.1232 0.3780 0.126 Uiso 1 1 d R . .
H32W H 0.5562 -0.1234 0.4417 0.126 Uiso 1 1 d R . .
O4W O 0.5092(7) 0.0021(3) 0.2371(4) 0.063(3) Uani 0.50 1 d P . .
H41W H 0.5340 -0.0319 0.2655 0.076 Uiso 1 1 d R . .
O5W O 0.5000 -0.2564(3) 0.2500 0.115(2) Uani 1 2 d S . .
H51W H 0.5371 -0.2208 0.2650 0.139 Uiso 1 1 d R . .
Cl1 Cl 0.85671(4) -0.61871(4) 0.19194(3) 0.03843(19) Uani 1 1 d . . .
Cl2A Cl 0.92594(6) 0.29934(6) -0.04622(4) 0.0295(2) Uani 0.70 1 d P A 1
Cl2B Cl 0.8930(2) 0.3170(2) -0.01911(16) 0.0343(7) Uani 0.20 1 d P B 2
Cl2C Cl 0.9818(5) -0.2747(6) 0.0925(4) 0.055(2) Uani 0.10 1 d P C 3

loop_
_atom_site_aniso_label
_atom_site_aniso_U_11
_atom_site_aniso_U_22
_atom_site_aniso_U_33
_atom_site_aniso_U_23
_atom_site_aniso_U_13
_atom_site_aniso_U_12
N1 0.0298(11) 0.0222(10) 0.0220(9) 0.0002(7) 0.0040(8) -0.0019(8)
C2 0.0313(13) 0.0270(12) 0.0247(11) 0.0004(9) 0.0059(10) -0.0016(10)
C3 0.0322(13) 0.0294(13) 0.0300(12) 0.0008(10) 0.0038(10) -0.0040(10)
N4 0.0382(12) 0.0289(11) 0.0274(10) -0.0011(8) 0.0072(9) -0.0096(9)
C5 0.0450(16) 0.0481(17) 0.0291(13) -0.0079(12) 0.0044(12) -0.0204(13)
C6 0.0490(17) 0.0589(19) 0.0235(12) -0.0023(12) 0.0028(12) -0.0196(15)
N7 0.0509(14) 0.0442(14) 0.0232(10) -0.0061(9) 0.0114(10) -0.0184(11)
C8 0.0478(17) 0.0476(17) 0.0228(12) 0.0003(11) 0.0084(11) -0.0140(13)
C9 0.0344(14) 0.0399(15) 0.0232(11) 0.0068(10) 0.0014(10) -0.0061(11)
N10 0.0316(11) 0.0245(10) 0.0238(9) 0.0041(8) 0.0053(8) -0.0045(8)
C11 0.0349(13) 0.0210(11) 0.0306(12) 0.0006(9) 0.0048(10) -0.0037(10)
C12 0.0338(13) 0.0222(11) 0.0272(11) -0.0004(9) 0.0041(10) 0.0014(10)
C20 0.0305(12) 0.0257(12) 0.0215(11) -0.0023(9) 0.0046(9) -0.0010(9)
C21 0.0263(12) 0.0296(12) 0.0213(10) 0.0002(9) 0.0023(9) -0.0007(9)
N22 0.0280(11) 0.0343(12) 0.0232(10) 0.0016(8) 0.0028(8) -0.0038(9)
O22N 0.0341(10) 0.0508(12) 0.0246(8) -0.0083(8) 0.0104(7) -0.0066(8)
C23 0.0376(15) 0.0414(16) 0.0336(14) 0.0116(12) 0.0032(11) -0.0034(12)
C24 0.0387(16) 0.0297(14) 0.0539(17) 0.0127(13) -0.0017(13) -0.0007(12)
C25 0.0346(14) 0.0294(13) 0.0439(15) -0.0045(11) 0.0020(12) 0.0019(11)
C26 0.0339(13) 0.0292(13) 0.0269(12) -0.0021(10) 0.0050(10) 0.0009(10)
C30 0.0497(17) 0.0284(13) 0.0354(13) -0.0011(11) 0.0168(12) -0.0116(12)
C31 0.0453(16) 0.0309(13) 0.0283(12) -0.0025(10) 0.0094(11) -0.0127(11)
O311 0.0566(13) 0.0303(10) 0.0437(11) 0.0060(8) 0.0192(10) -0.0070(9)
O312 0.0492(12) 0.0356(11) 0.0341(10) 0.0004(8) 0.0135(9) -0.0093(9)
C40 0.062(2) 0.0463(17) 0.0252(12) -0.0124(12) 0.0132(13) -0.0214(14)
C41 0.076(2) 0.0332(15) 0.0219(12) -0.0011(11) 0.0050(13) -0.0161(14)
O411 0.0817(17) 0.0324(11) 0.0399(11) -0.0028(9) -0.0067(11) -0.0086(11)
O412 0.0800(16) 0.0347(11) 0.0303(10) -0.0024(8) -0.0063(10) -0.0132(11)
C50 0.0334(13) 0.0339(13) 0.0288(12) 0.0079(10) 0.0093(10) -0.0001(11)
C51 0.0336(13) 0.0270(12) 0.0279(12) 0.0021(9) 0.0057(10) -0.0018(10)
O511 0.0365(11) 0.0605(13) 0.0344(10) 0.0179(9) 0.0134(8) 0.0113(9)
O512 0.0355(10) 0.0333(9) 0.0242(8) 0.0038(7) 0.0057(7) -0.0004(8)
O1W 0.0692(15) 0.0270(10) 0.0666(15) 0.0105(10) 0.0135(12) -0.0014(10)
O2W 0.0559(17) 0.111(3) 0.098(2) 0.004(2) 0.0208(16) 0.0061(17)
O3W 0.0483(16) 0.213(4) 0.0517(15) -0.031(2) 0.0061(13) 0.033(2)
O4W 0.048(5) 0.046(2) 0.082(7) 0.025(3) -0.021(4) -0.012(3)
O5W 0.102(4) 0.042(2) 0.164(5) 0.000 -0.069(4) 0.000
Cl1 0.0378(4) 0.0329(3) 0.0440(4) -0.0074(3) 0.0065(3) 0.0026(3)
Cl2A 0.0341(5) 0.0274(4) 0.0267(4) 0.0022(3) 0.0048(4) 0.0013(3)
Cl2B 0.0353(17) 0.0252(15) 0.0413(17) 0.0122(13) 0.0047(15) 0.0072(13)
Cl2C 0.054(5) 0.054(5) 0.058(5) 0.010(4) 0.010(4) 0.009(4)

loop_
_atom_type_symbol
_atom_type_description
_atom_type_scat_dispersion_real
_atom_type_scat_dispersion_imag
_atom_type_scat_source
C C 0.0033 0.0016 'International Tables Vol C Tables 4.2.6.8 and 6.1.1.4'
H H 0.0000 0.0000 'International Tables Vol C Tables 4.2.6.8 and 6.1.1.4'
N N 0.0061 0.0033 'International Tables Vol C Tables 4.2.6.8 and 6.1.1.4'
O O 0.0106 0.0060 'International Tables Vol C Tables 4.2.6.8 and 6.1.1.4'
Cl Cl 0.1484 0.1585 'International Tables Vol C Tables 4.2.6.8 and 6.1.1.4'

loop_
_geom_angle_atom_site_label_1
_geom_angle_atom_site_label_2
_geom_angle_atom_site_label_3
_geom_angle
_geom_angle_site_symmetry_1
_geom_angle_site_symmetry_3
_geom_angle_publ_flag
C12 N1 C2 109.78(19) . . ?
C12 N1 C20 109.79(18) . . ?
C2 N1 C20 110.00(18) . . ?
N1 C2 C3 112.03(19) . . ?
N1 C2 H21 109.2 . . ?
C3 C2 H21 109.2 . . ?
N1 C2 H22 109.2 . . ?
C3 C2 H22 109.2 . . ?
H21 C2 H22 107.9 . . ?
N4 C3 C2 111.1(2) . . ?
N4 C3 H31 109.4 . . ?
C2 C3 H31 109.4 . . ?
N4 C3 H32 109.4 . . ?
C2 C3 H32 109.4 . . ?
H31 C3 H32 108.0 . . ?
C30 N4 C3 111.5(2) . . ?
C30 N4 C5 110.0(2) . . ?
C3 N4 C5 112.3(2) . . ?
C30 N4 H41 107.6 . . ?
C3 N4 H41 107.6 . . ?
C5 N4 H41 107.6 . . ?
N4 C5 C6 111.5(2) . . ?
N4 C5 H51 109.3 . . ?
C6 C5 H51 109.3 . . ?
N4 C5 H52 109.3 . . ?
C6 C5 H52 109.3 . . ?
H51 C5 H52 108.0 . . ?
N7 C6 C5 112.8(3) . . ?
N7 C6 H61 109.0 . . ?
C5 C6 H61 109.0 . . ?
N7 C6 H62 109.0 . . ?
C5 C6 H62 109.0 . . ?
H61 C6 H62 107.8 . . ?
C6 N7 C40 113.0(2) . . ?
C6 N7 C8 109.9(2) . . ?
C40 N7 C8 110.8(2) . . ?
N7 C8 C9 111.4(2) . . ?
N7 C8 H81 109.4 . . ?
C9 C8 H81 109.4 . . ?
N7 C8 H82 109.4 . . ?
C9 C8 H82 109.4 . . ?
H81 C8 H82 108.0 . . ?
N10 C9 C8 110.8(2) . . ?
N10 C9 H91 109.5 . . ?
C8 C9 H91 109.5 . . ?
N10 C9 H92 109.5 . . ?
C8 C9 H92 109.5 . . ?
H91 C9 H92 108.1 . . ?
C50 N10 C9 111.06(18) . . ?
C50 N10 C11 110.87(19) . . ?
C9 N10 C11 111.3(2) . . ?
C50 N10 H101 107.8 . . ?
C9 N10 H101 107.8 . . ?
C11 N10 H101 107.8 . . ?
N10 C11 C12 111.77(19) . . ?
N10 C11 H111 109.3 . . ?
C12 C11 H111 109.3 . . ?
N10 C11 H112 109.3 . . ?
C12 C11 H112 109.3 . . ?
H111 C11 H112 107.9 . . ?
N1 C12 C11 112.9(2) . . ?
N1 C12 H121 109.0 . . ?
C11 C12 H121 109.0 . . ?
N1 C12 H122 109.0 . . ?
C11 C12 H122 109.0 . . ?
H121 C12 H122 107.8 . . ?
N1 C20 C21 110.25(19) . . ?
N1 C20 H201 109.6 . . ?
C21 C20 H201 109.6 . . ?
N1 C20 H202 109.6 . . ?
C21 C20 H202 109.6 . . ?
H201 C20 H202 108.1 . . ?
N22 C21 C26 118.3(2) . . ?
N22 C21 C20 119.0(2) . . ?
C26 C21 C20 122.6(2) . . ?
O22N N22 C23 118.3(2) . . ?
O22N N22 C21 120.0(2) . . ?
C23 N22 C21 121.7(2) . . ?
N22 C23 C24 120.5(3) . . ?
N22 C23 H231 119.7 . . ?
C24 C23 H231 119.7 . . ?
C23 C24 C25 120.0(3) . . ?
C23 C24 H241 120.0 . . ?
C25 C24 H241 120.0 . . ?
C26 C25 C24 118.4(3) . . ?
C26 C25 H251 120.8 . . ?
C24 C25 H251 120.8 . . ?
C21 C26 C25 120.9(2) . . ?
C21 C26 H261 119.5 . . ?
C25 C26 H261 119.5 . . ?
N4 C30 C31 109.8(2) . . ?
N4 C30 H301 109.7 . . ?
C31 C30 H301 109.7 . . ?
N4 C30 H302 109.7 . . ?
C31 C30 H302 109.7 . . ?
H301 C30 H302 108.2 . . ?
O312 C31 O311 125.9(3) . . ?
O312 C31 C30 122.2(2) . . ?
O311 C31 C30 111.9(2) . . ?
C31 O311 H311 111.7 . . ?
N7 C40 C41 111.6(2) . . ?
N7 C40 H401 109.3 . . ?
C41 C40 H401 109.3 . . ?
N7 C40 H402 109.3 . . ?
C41 C40 H402 109.3 . . ?
H401 C40 H402 108.0 . . ?
O412 C41 O411 123.6(3) . . ?
O412 C41 C40 125.2(3) . . ?
O411 C41 C40 111.2(2) . . ?
C41 O411 H411 108.0 . . ?
N10 C50 C51 111.9(2) . . ?
N10 C50 H501 109.2 . . ?
C51 C50 H501 109.2 . . ?
N10 C50 H502 109.2 . . ?
C51 C50 H502 109.2 . . ?
H501 C50 H502 107.9 . . ?
O512 C51 O511 125.8(2) . . ?
O512 C51 C50 123.0(2) . . ?
O511 C51 C50 111.1(2) . . ?
C51 O511 H511 108.2 . . ?
H11W O1W H12W 125.6 . . ?
H21W O2W H22W 124.9 . . ?
H31W O3W H32W 108.7 . . ?
O4W O4W H41W 68.5 2_655 . ?
H411 Cl2C H21W 147.3 . . ?

loop_
_geom_bond_atom_site_label_1
_geom_bond_atom_site_label_2
_geom_bond_distance
_geom_bond_site_symmetry_2
_geom_bond_publ_flag
N1 C12 1.472(3) . ?
N1 C2 1.475(3) . ?
N1 C20 1.484(3) . ?
C2 C3 1.514(3) . ?
C2 H21 0.9700 . ?
C2 H22 0.9700 . ?
C3 N4 1.504(3) . ?
C3 H31 0.9700 . ?
C3 H32 0.9700 . ?
N4 C30 1.501(3) . ?
N4 C5 1.510(3) . ?
N4 H41 0.9100 . ?
C5 C6 1.526(4) . ?
C5 H51 0.9700 . ?
C5 H52 0.9700 . ?
C6 N7 1.468(4) . ?
C6 H61 0.9700 . ?
C6 H62 0.9700 . ?
N7 C40 1.472(4) . ?
N7 C8 1.480(3) . ?
C8 C9 1.512(4) . ?
C8 H81 0.9700 . ?
C8 H82 0.9700 . ?
C9 N10 1.502(3) . ?
C9 H91 0.9700 . ?
C9 H92 0.9700 . ?
N10 C50 1.498(3) . ?
N10 C11 1.512(3) . ?
N10 H101 0.9100 . ?
C11 C12 1.515(4) . ?
C11 H111 0.9700 . ?
C11 H112 0.9700 . ?
C12 H121 0.9700 . ?
C12 H122 0.9700 . ?
C20 C21 1.498(3) . ?
C20 H201 0.9700 . ?
C20 H202 0.9700 . ?
C21 N22 1.363(3) . ?
C21 C26 1.383(3) . ?
N22 O22N 1.341(3) . ?
N22 C23 1.345(4) . ?
C23 C24 1.364(4) . ?
C23 H231 0.9300 . ?
C24 C25 1.385(4) . ?
C24 H241 0.9300 . ?
C25 C26 1.384(4) . ?
C25 H251 0.9300 . ?
C26 H261 0.9300 . ?
C30 C31 1.507(4) . ?
C30 H301 0.9700 . ?
C30 H302 0.9700 . ?
C31 O312 1.210(3) . ?
C31 O311 1.307(3) . ?
O311 H311 0.8571 . ?
C40 C41 1.498(5) . ?
C40 H401 0.9700 . ?
C40 H402 0.9700 . ?
C41 O412 1.205(3) . ?
C41 O411 1.339(4) . ?
O411 H411 0.8860 . ?
C50 C51 1.510(4) . ?
C50 H501 0.9700 . ?
C50 H502 0.9700 . ?
C51 O512 1.213(3) . ?
C51 O511 1.299(3) . ?
O511 H511 0.9298 . ?
O1W H11W 0.7308 . ?
O1W H12W 0.8496 . ?
O2W Cl2C 1.993(9) . ?
O2W H21W 0.8501 . ?
O2W H22W 0.9556 . ?
O3W H31W 0.8512 . ?
O3W H32W 0.9057 . ?
O4W O4W 0.707(13) 2_655 ?
O4W H41W 0.8620 . ?
O5W H51W 0.8497 . ?
Cl2C H411 1.5012 . ?
Cl2C H21W 1.3913 . ?
